data_4126976
loop_
_publ_author_name
'Li, Kangnan'
'Shao, Xinxin'
'Tseng, Luke'
'Malcolmson, Steven J.'

_publ_section_title
;
 2-Azadienes as Reagents for Preparing Chiral Amines: Synthesis of
 1,2-Amino Tertiary Alcohols by Cu-Catalyzed Enantioselective Reductive
 Couplings with Ketones.
;
_journal_name_full 'Journal of the American Chemical Society'
_journal_paper_doi 10.1021/jacs.7b12213
_journal_year 2018
_chemical_absolute_configuration ad
_chemical_formula_moiety 'C15 H22 Br N O3'
_chemical_formula_sum 'C15 H22 Br N O3'
_chemical_formula_weight 344.24
_chemical_name_common sxx-2-29
_space_group_crystal_system monoclinic
_space_group_IT_number 4
_space_group_name_Hall 'P 2yb'
_space_group_name_H-M_alt 'P 1 21 1'
_symmetry_space_group_name_Hall 'P 2yb'
_symmetry_space_group_name_H-M 'P 1 21 1'
_atom_sites_solution_hydrogens mixed
_cell_angle_alpha 90
_cell_angle_beta 100.8244(9)
_cell_angle_gamma 90
_cell_formula_units_Z 4
_cell_length_a 11.2460(5)
_cell_length_b 10.5505(5)
_cell_length_c 13.9596(7)
_cell_measurement_reflns_used 2044
_cell_measurement_temperature 100.(2)
_cell_measurement_theta_max 35.2404
_cell_measurement_theta_min 2.1730
_cell_volume 1626.85(13)
_computing_cell_refinement 'APEX3 v2017.3-0 (Bruker AXS)'
_computing_data_collection 'Bruker Instrument Service v2013.12.0.0'
_computing_data_reduction 'SAINT V8.38A (Bruker AXS Inc., 2017)'
_computing_molecular_graphics 'shelXle (C.B. Huebschle, rev 833)'
_computing_structure_refinement 'SHELXL-2016/6 (Sheldrick, 2016)'
_computing_structure_solution 'XT, VERSION 2014/5'
_diffrn_ambient_temperature 100.(2)
_diffrn_detector_area_resol_mean 8.3333
_diffrn_measured_fraction_theta_full 0.998
_diffrn_measured_fraction_theta_max 0.998
_diffrn_measurement_device_type 'Bruker-Nonius X8 Kappa APEX II'
_diffrn_measurement_method 'phi and omega scans'
_diffrn_radiation_monochromator graphite
_diffrn_radiation_type MoK\a
_diffrn_radiation_wavelength 0.71073
_diffrn_reflns_av_R_equivalents 0.0293
_diffrn_reflns_av_unetI/netI 0.0328
_diffrn_reflns_limit_h_max 18
_diffrn_reflns_limit_h_min -18
_diffrn_reflns_limit_k_max 17
_diffrn_reflns_limit_k_min -17
_diffrn_reflns_limit_l_max 22
_diffrn_reflns_limit_l_min -22
_diffrn_reflns_number 47150
_diffrn_reflns_theta_full 35.06
_diffrn_reflns_theta_max 35.06
_diffrn_reflns_theta_min 1.84
_diffrn_source 'fine-focus sealed tube'
_exptl_absorpt_coefficient_mu 2.533
_exptl_absorpt_correction_T_max 0.56
_exptl_absorpt_correction_T_min 0.52
_exptl_absorpt_correction_type multi-scan
_exptl_absorpt_process_details 'Friedel opposites not treated as equivalent in abs. corr.'
_exptl_crystal_colour colourless
_exptl_crystal_density_diffrn 1.405
_exptl_crystal_density_method 'not measured'
_exptl_crystal_description block
_exptl_crystal_F_000 712
_exptl_crystal_size_max 0.346
_exptl_crystal_size_mid 0.264
_exptl_crystal_size_min 0.254
_refine_diff_density_max 0.603
_refine_diff_density_min -0.250
_refine_ls_abs_structure_details
;

Flack x determined using 5418 quotients [(I+)-(I-)]/[(I+)+(I-)]
(Parsons, Flack and Wagner, Acta Cryst. B69 (2013) 249-259).
;
_refine_ls_abs_structure_Flack -0.0080(19)
_refine_ls_extinction_method none
_refine_ls_goodness_of_fit_ref 1.012
_refine_ls_hydrogen_treatment mixed
_refine_ls_matrix_type full
_refine_ls_number_parameters 377
_refine_ls_number_reflns 14341
_refine_ls_number_restraints 3
_refine_ls_restrained_S_all 1.012
_refine_ls_R_factor_all 0.0352
_refine_ls_R_factor_gt 0.0274
_refine_ls_shift/su_max 0.001
_refine_ls_shift/su_mean 0.000
_refine_ls_structure_factor_coef Fsqd
_refine_ls_weighting_details 'w=1/[\s^2^(Fo^2^)+(0.0320P)^2^] where P=(Fo^2^+2Fc^2^)/3'
_refine_ls_weighting_scheme calc
_refine_ls_wR_factor_gt 0.0571
_refine_ls_wR_factor_ref 0.0592
_reflns_number_gt 12708
_reflns_number_total 14341
_reflns_threshold_expression 'I > 2\s(I)'
_cod_data_source_file ja7b12213_si_003.cif
_cod_data_source_block rds692
_cod_depositor_comments
;
The following automatic conversions were performed:

'_exptl_absorpt_correction_type' value 'Multi-Scan' changed to
'multi-scan' according to
/home/data/users/saulius/crontab/automatic-downloads/rss-feeds/ACS/lib/dictionaries/cif_core.dic
dictionary named 'cif_core.dic' version 2.4.2 from 2011-04-26.

Automatic conversion script
Id: cif_fix_values 4973 2017-02-22 13:04:09Z antanas 
;
_cod_database_code 4126976

loop_
_space_group_symop_operation_xyz
'x, y, z'
'-x, y+1/2, -z'

loop_
_atom_site_type_symbol
_atom_site_label
_atom_site_fract_x
_atom_site_fract_y
_atom_site_fract_z
_atom_site_U_iso_or_equiv
_atom_site_adp_type
_atom_site_calc_flag
_atom_site_refinement_flags_adp
_atom_site_refinement_flags_posn
_atom_site_occupancy
Br Br1 0.31951(2) 0.31568(2) 0.51491(2) 0.02392(5) Uani d . . 1
O O1 0.72722(11) 0.18882(12) 0.63921(10) 0.0173(2) Uani d . D 1
H H1 0.778(2) 0.235(2) 0.6226(19) 0.026 Uiso d U D 1
O O2 0.48606(12) 0.34846(15) 0.84640(11) 0.0269(3) Uani d . . 1
O O3 0.67752(11) 0.30455(16) 0.92541(9) 0.0231(3) Uani d . . 1
N N1 0.61201(14) 0.21760(16) 0.78215(11) 0.0182(3) Uani d . . 1
H H1A 0.680013 0.17453 0.796818 0.022 Uiso calc U R 1
C C1 0.62869(18) 0.39474(17) 0.61868(14) 0.0184(3) Uani d . . 1
H H1B 0.550622 0.435923 0.594883 0.028 Uiso calc U R 1
H H1C 0.68748 0.422512 0.579363 0.028 Uiso calc U R 1
H H1D 0.657803 0.417966 0.68703 0.028 Uiso calc U R 1
C C2 0.61333(15) 0.25071(16) 0.61047(13) 0.0135(3) Uani d . . 1
C C3 0.53854(15) 0.19968(17) 0.68532(12) 0.0151(3) Uani d . . 1
H H3 0.462814 0.250961 0.680083 0.018 Uiso calc U R 1
C C4 0.50465(19) 0.0610(2) 0.66893(14) 0.0229(4) Uani d . . 1
H H4A 0.578201 0.010417 0.671018 0.034 Uiso calc U R 1
H H4B 0.45173 0.050938 0.60509 0.034 Uiso calc U R 1
H H4C 0.462146 0.032028 0.720113 0.034 Uiso calc U R 1
C C5 0.56021(16) 0.21794(16) 0.50336(13) 0.0144(3) Uani d . . 1
C C6 0.44290(17) 0.24518(17) 0.45351(13) 0.0173(3) Uani d . . 1
C C7 0.4057(2) 0.22305(18) 0.35443(15) 0.0238(4) Uani d . . 1
H H7 0.324757 0.24103 0.323737 0.029 Uiso calc U R 1
C C8 0.4869(2) 0.1746(2) 0.30008(14) 0.0273(4) Uani d . . 1
H H8 0.462518 0.161341 0.23191 0.033 Uiso calc U R 1
C C9 0.6026(2) 0.14624(19) 0.34592(15) 0.0259(4) Uani d . . 1
H H9 0.658643 0.112714 0.309442 0.031 Uiso calc U R 1
C C10 0.63824(17) 0.1664(2) 0.44587(13) 0.0201(3) Uani d . . 1
H H10 0.718377 0.144442 0.476292 0.024 Uiso calc U R 1
C C11 0.58316(15) 0.29520(17) 0.85044(12) 0.0170(3) Uani d . . 1
C C12 0.66810(19) 0.3749(2) 1.01427(15) 0.0237(4) Uani d . . 1
C C13 0.6386(3) 0.5124(3) 0.9912(2) 0.0453(7) Uani d . . 1
H H13A 0.697804 0.5479 0.955235 0.068 Uiso calc U R 1
H H13B 0.641612 0.559672 1.052025 0.068 Uiso calc U R 1
H H13C 0.557272 0.518978 0.951271 0.068 Uiso calc U R 1
C C14 0.7945(2) 0.3599(3) 1.07491(17) 0.0348(5) Uani d . . 1
H H14A 0.81356 0.269588 1.084193 0.052 Uiso calc U R 1
H H14B 0.797919 0.400367 1.138569 0.052 Uiso calc U R 1
H H14C 0.853451 0.400109 1.041086 0.052 Uiso calc U R 1
C C15 0.5760(2) 0.3099(3) 1.06517(16) 0.0361(5) Uani d . . 1
H H15A 0.49552 0.314901 1.023683 0.054 Uiso calc U R 1
H H15B 0.574651 0.352284 1.127435 0.054 Uiso calc U R 1
H H15C 0.598603 0.220809 1.077121 0.054 Uiso calc U R 1
Br Br2 -0.01557(2) 0.16281(2) 0.91220(2) 0.02219(4) Uani d . . 1
O O4 0.25604(12) 0.44755(13) 0.79417(9) 0.0171(2) Uani d . D 1
H H4 0.3246(15) 0.416(2) 0.8047(19) 0.026 Uiso d U D 1
O O5 -0.09311(12) 0.31348(16) 0.57375(9) 0.0231(3) Uani d . . 1
O O6 0.03065(11) 0.43359(12) 0.49846(9) 0.0152(2) Uani d . . 1
N N2 0.06692(15) 0.42211(16) 0.65854(11) 0.0195(3) Uani d . . 1
H H2 0.129734 0.469206 0.652646 0.023 Uiso calc U R 1
C C16 0.17678(15) 0.35296(16) 0.92750(12) 0.0133(3) Uani d . . 1
C C17 0.10412(17) 0.27820(17) 0.97597(13) 0.0167(3) Uani d . . 1
C C18 0.1129(2) 0.2847(2) 1.07727(14) 0.0235(4) Uani d . . 1
H H18 0.062086 0.233094 1.108249 0.028 Uiso calc U R 1
C C19 0.1946(2) 0.3655(2) 1.13217(14) 0.0269(4) Uani d . . 1
H H19 0.200464 0.369714 1.200883 0.032 Uiso calc U R 1
C C20 0.2683(2) 0.4407(2) 1.08635(14) 0.0259(4) Uani d . . 1
H H20 0.325517 0.49626 1.123558 0.031 Uiso calc U R 1
C C21 0.25789(17) 0.43414(18) 0.98562(13) 0.0194(3) Uani d . . 1
H H21 0.308086 0.487138 0.955139 0.023 Uiso calc U R 1
C C22 0.21450(17) 0.22384(17) 0.78325(14) 0.0181(3) Uani d . . 1
H H22A 0.211837 0.225556 0.71269 0.027 Uiso calc U R 1
H H22B 0.159719 0.157905 0.798759 0.027 Uiso calc U R 1
H H22C 0.297245 0.205492 0.816964 0.027 Uiso calc U R 1
C C23 0.17515(15) 0.35223(15) 0.81644(11) 0.0125(3) Uani d . . 1
C C24 0.04942(16) 0.39069(17) 0.75661(12) 0.0156(3) Uani d . . 1
H H24 -0.006285 0.316213 0.752712 0.019 Uiso calc U R 1
C C25 -0.00778(18) 0.5025(2) 0.80101(14) 0.0230(4) Uani d . . 1
H H25A -0.027735 0.476963 0.863611 0.035 Uiso calc U R 1
H H25B -0.081753 0.528813 0.756546 0.035 Uiso calc U R 1
H H25C 0.049507 0.573408 0.811317 0.035 Uiso calc U R 1
C C26 -0.00639(15) 0.38390(16) 0.57702(12) 0.0136(3) Uani d . . 1
C C27 -0.03683(16) 0.40788(17) 0.39942(12) 0.0148(3) Uani d . . 1
C C28 -0.16711(17) 0.4548(2) 0.38925(13) 0.0201(3) Uani d . . 1
H H28A -0.21289 0.396481 0.423224 0.03 Uiso calc U R 1
H H28B -0.20472 0.458512 0.320044 0.03 Uiso calc U R 1
H H28C -0.16729 0.539555 0.417975 0.03 Uiso calc U R 1
C C29 -0.0300(2) 0.2677(2) 0.37578(15) 0.0243(4) Uani d . . 1
H H29A 0.054924 0.241183 0.386061 0.036 Uiso calc U R 1
H H29B -0.068102 0.2531 0.307575 0.036 Uiso calc U R 1
H H29C -0.072565 0.218489 0.41846 0.036 Uiso calc U R 1
C C30 0.03259(17) 0.4866(2) 0.33750(13) 0.0207(4) Uani d . . 1
H H30A 0.021227 0.576814 0.349874 0.031 Uiso calc U R 1
H H30B 0.002502 0.468222 0.268384 0.031 Uiso calc U R 1
H H30C 0.118894 0.465629 0.354232 0.031 Uiso calc U R 1

loop_
_atom_site_aniso_label
_atom_site_aniso_U_11
_atom_site_aniso_U_22
_atom_site_aniso_U_33
_atom_site_aniso_U_12
_atom_site_aniso_U_13
_atom_site_aniso_U_23
Br1 0.01788(8) 0.02809(10) 0.02391(9) 0.00793(7) -0.00090(6) -0.00141(8)
O1 0.0122(5) 0.0183(6) 0.0224(6) 0.0023(4) 0.0055(5) 0.0036(5)
O2 0.0154(6) 0.0408(9) 0.0231(7) 0.0055(6) 0.0001(5) -0.0123(6)
O3 0.0149(5) 0.0360(8) 0.0170(6) 0.0014(6) -0.0003(4) -0.0078(6)
N1 0.0147(7) 0.0247(8) 0.0145(7) 0.0052(6) 0.0008(5) -0.0009(6)
C1 0.0203(8) 0.0138(8) 0.0205(8) -0.0007(6) 0.0024(7) -0.0017(6)
C2 0.0125(7) 0.0123(7) 0.0160(7) 0.0015(5) 0.0037(6) -0.0002(6)
C3 0.0134(7) 0.0195(7) 0.0125(7) 0.0000(6) 0.0022(5) -0.0003(6)
C4 0.0263(9) 0.0233(9) 0.0192(8) -0.0082(7) 0.0047(7) 0.0027(7)
C5 0.0189(8) 0.0106(7) 0.0144(7) -0.0010(6) 0.0048(6) 0.0005(5)
C6 0.0219(8) 0.0133(7) 0.0167(8) 0.0013(6) 0.0037(6) 0.0014(6)
C7 0.0334(10) 0.0175(8) 0.0180(8) -0.0017(7) -0.0016(7) 0.0032(7)
C8 0.0457(12) 0.0213(9) 0.0152(8) -0.0076(9) 0.0061(8) -0.0004(7)
C9 0.0378(11) 0.0214(10) 0.0223(9) -0.0063(8) 0.0156(8) -0.0057(7)
C10 0.0242(8) 0.0178(7) 0.0210(8) -0.0026(7) 0.0109(6) -0.0025(7)
C11 0.0144(7) 0.0211(9) 0.0151(7) -0.0014(6) 0.0021(6) -0.0023(6)
C12 0.0235(9) 0.0288(10) 0.0170(8) 0.0000(8) -0.0005(7) -0.0076(7)
C13 0.0532(16) 0.0286(12) 0.0450(15) -0.0015(12) -0.0141(12) -0.0103(11)
C14 0.0274(11) 0.0481(14) 0.0242(10) -0.0004(10) -0.0075(8) -0.0096(9)
C15 0.0311(10) 0.0553(15) 0.0239(9) 0.0018(12) 0.0100(8) -0.0013(11)
Br2 0.02347(9) 0.02163(8) 0.02368(9) -0.00680(7) 0.01006(7) 0.00153(7)
O4 0.0136(6) 0.0185(6) 0.0189(6) -0.0031(5) 0.0026(5) 0.0040(5)
O5 0.0186(6) 0.0326(7) 0.0172(6) -0.0104(6) 0.0010(4) 0.0052(6)
O6 0.0153(6) 0.0210(6) 0.0090(5) -0.0036(4) 0.0017(4) 0.0007(4)
N2 0.0195(7) 0.0279(8) 0.0105(6) -0.0089(6) 0.0015(5) 0.0035(6)
C16 0.0151(7) 0.0139(7) 0.0107(6) 0.0024(5) 0.0017(5) -0.0001(5)
C17 0.0188(8) 0.0179(8) 0.0136(7) 0.0026(6) 0.0038(6) 0.0017(6)
C18 0.0286(10) 0.0289(10) 0.0146(8) 0.0083(7) 0.0081(7) 0.0063(7)
C19 0.0314(10) 0.0373(11) 0.0108(7) 0.0134(9) 0.0011(7) -0.0004(7)
C20 0.0277(10) 0.0316(11) 0.0153(8) 0.0055(8) -0.0037(7) -0.0073(7)
C21 0.0200(8) 0.0200(8) 0.0168(8) -0.0007(6) -0.0002(6) -0.0033(6)
C22 0.0208(8) 0.0175(8) 0.0177(8) -0.0008(6) 0.0081(7) -0.0019(6)
C23 0.0134(7) 0.0137(7) 0.0108(6) -0.0024(5) 0.0030(5) 0.0008(5)
C24 0.0146(7) 0.0217(8) 0.0105(7) -0.0024(6) 0.0025(5) 0.0035(6)
C25 0.0219(9) 0.0270(10) 0.0208(8) 0.0089(7) 0.0055(7) 0.0058(7)
C26 0.0133(7) 0.0153(7) 0.0125(7) 0.0018(6) 0.0031(5) 0.0026(5)
C27 0.0150(7) 0.0189(8) 0.0098(7) -0.0004(6) 0.0003(5) 0.0000(6)
C28 0.0161(8) 0.0268(9) 0.0169(8) 0.0030(7) 0.0018(6) 0.0048(7)
C29 0.0317(11) 0.0198(9) 0.0200(9) 0.0006(8) 0.0015(8) -0.0039(7)
C30 0.0194(8) 0.0299(10) 0.0133(7) -0.0023(7) 0.0046(6) 0.0033(7)

loop_
_atom_type_symbol
_atom_type_description
_atom_type_scat_dispersion_real
_atom_type_scat_dispersion_imag
_atom_type_scat_source
C C 0.0033 0.0016 'International Tables Vol C Tables 4.2.6.8 and 6.1.1.4'
H H 0.0000 0.0000 'International Tables Vol C Tables 4.2.6.8 and 6.1.1.4'
N N 0.0061 0.0033 'International Tables Vol C Tables 4.2.6.8 and 6.1.1.4'
O O 0.0106 0.0060 'International Tables Vol C Tables 4.2.6.8 and 6.1.1.4'
Br Br -0.2901 2.4595 'International Tables Vol C Tables 4.2.6.8 and 6.1.1.4'

loop_
_geom_angle_atom_site_label_1
_geom_angle_atom_site_label_2
_geom_angle_atom_site_label_3
_geom_angle
C2 O1 H1 106.3(19)
C11 O3 C12 121.53(15)
C11 N1 C3 124.56(15)
C11 N1 H1A 117.7
C3 N1 H1A 117.7
C2 C1 H1B 109.5
C2 C1 H1C 109.5
H1B C1 H1C 109.5
C2 C1 H1D 109.5
H1B C1 H1D 109.5
H1C C1 H1D 109.5
O1 C2 C1 110.52(15)
O1 C2 C5 109.51(13)
C1 C2 C5 108.23(15)
O1 C2 C3 102.88(13)
C1 C2 C3 111.16(15)
C5 C2 C3 114.45(14)
N1 C3 C4 110.31(15)
N1 C3 C2 107.10(14)
C4 C3 C2 112.61(14)
N1 C3 H3 108.9
C4 C3 H3 108.9
C2 C3 H3 108.9
C3 C4 H4A 109.5
C3 C4 H4B 109.5
H4A C4 H4B 109.5
C3 C4 H4C 109.5
H4A C4 H4C 109.5
H4B C4 H4C 109.5
C6 C5 C10 115.25(16)
C6 C5 C2 126.38(15)
C10 C5 C2 118.10(16)
C7 C6 C5 122.68(18)
C7 C6 Br1 113.84(15)
C5 C6 Br1 123.49(14)
C6 C7 C8 120.0(2)
C6 C7 H7 120.0
C8 C7 H7 120.0
C9 C8 C7 119.26(18)
C9 C8 H8 120.4
C7 C8 H8 120.4
C8 C9 C10 120.23(18)
C8 C9 H9 119.9
C10 C9 H9 119.9
C9 C10 C5 122.53(18)
C9 C10 H10 118.7
C5 C10 H10 118.7
O2 C11 N1 125.59(17)
O2 C11 O3 124.75(16)
N1 C11 O3 109.66(15)
O3 C12 C13 110.7(2)
O3 C12 C14 102.13(16)
C13 C12 C14 111.3(2)
O3 C12 C15 109.28(18)
C13 C12 C15 113.0(2)
C14 C12 C15 109.87(19)
C12 C13 H13A 109.5
C12 C13 H13B 109.5
H13A C13 H13B 109.5
C12 C13 H13C 109.5
H13A C13 H13C 109.5
H13B C13 H13C 109.5
C12 C14 H14A 109.5
C12 C14 H14B 109.5
H14A C14 H14B 109.5
C12 C14 H14C 109.5
H14A C14 H14C 109.5
H14B C14 H14C 109.5
C12 C15 H15A 109.5
C12 C15 H15B 109.5
H15A C15 H15B 109.5
C12 C15 H15C 109.5
H15A C15 H15C 109.5
H15B C15 H15C 109.5
C23 O4 H4 106.4(19)
C26 O6 C27 120.54(13)
C26 N2 C24 124.11(15)
C26 N2 H2 117.9
C24 N2 H2 117.9
C21 C16 C17 116.27(16)
C21 C16 C23 117.99(15)
C17 C16 C23 125.74(15)
C16 C17 C18 121.61(18)
C16 C17 Br2 124.03(13)
C18 C17 Br2 114.35(14)
C19 C18 C17 120.38(19)
C19 C18 H18 119.8
C17 C18 H18 119.8
C18 C19 C20 119.45(18)
C18 C19 H19 120.3
C20 C19 H19 120.3
C19 C20 C21 119.59(19)
C19 C20 H20 120.2
C21 C20 H20 120.2
C20 C21 C16 122.69(18)
C20 C21 H21 118.7
C16 C21 H21 118.7
C23 C22 H22A 109.5
C23 C22 H22B 109.5
H22A C22 H22B 109.5
C23 C22 H22C 109.5
H22A C22 H22C 109.5
H22B C22 H22C 109.5
O4 C23 C22 109.05(13)
O4 C23 C16 109.04(13)
C22 C23 C16 111.08(14)
O4 C23 C24 104.56(13)
C22 C23 C24 110.81(14)
C16 C23 C24 112.05(13)
N2 C24 C25 110.27(15)
N2 C24 C23 107.11(14)
C25 C24 C23 113.13(15)
N2 C24 H24 108.7
C25 C24 H24 108.7
C23 C24 H24 108.7
C24 C25 H25A 109.5
C24 C25 H25B 109.5
H25A C25 H25B 109.5
C24 C25 H25C 109.5
H25A C25 H25C 109.5
H25B C25 H25C 109.5
O5 C26 N2 125.22(16)
O5 C26 O6 124.92(16)
N2 C26 O6 109.85(15)
O6 C27 C30 101.81(14)
O6 C27 C29 110.19(15)
C30 C27 C29 110.90(15)
O6 C27 C28 110.11(14)
C30 C27 C28 110.91(15)
C29 C27 C28 112.43(17)
C27 C28 H28A 109.5
C27 C28 H28B 109.5
H28A C28 H28B 109.5
C27 C28 H28C 109.5
H28A C28 H28C 109.5
H28B C28 H28C 109.5
C27 C29 H29A 109.5
C27 C29 H29B 109.5
H29A C29 H29B 109.5
C27 C29 H29C 109.5
H29A C29 H29C 109.5
H29B C29 H29C 109.5
C27 C30 H30A 109.5
C27 C30 H30B 109.5
H30A C30 H30B 109.5
C27 C30 H30C 109.5
H30A C30 H30C 109.5
H30B C30 H30C 109.5

loop_
_geom_bond_atom_site_label_1
_geom_bond_atom_site_label_2
_geom_bond_distance
Br1 C6 1.9131(18)
O1 C2 1.427(2)
O1 H1 0.816(13)
O2 C11 1.220(2)
O3 C11 1.347(2)
O3 C12 1.466(2)
N1 C11 1.342(2)
N1 C3 1.458(2)
N1 H1A 0.88
C1 C2 1.531(2)
C1 H1B 0.98
C1 H1C 0.98
C1 H1D 0.98
C2 C5 1.542(2)
C2 C3 1.555(2)
C3 C4 1.519(3)
C3 H3 1.0
C4 H4A 0.98
C4 H4B 0.98
C4 H4C 0.98
C5 C6 1.401(3)
C5 C10 1.405(2)
C6 C7 1.387(3)
C7 C8 1.389(3)
C7 H7 0.95
C8 C9 1.371(3)
C8 H8 0.95
C9 C10 1.394(3)
C9 H9 0.95
C10 H10 0.95
C12 C13 1.510(4)
C12 C14 1.520(3)
C12 C15 1.524(3)
C13 H13A 0.98
C13 H13B 0.98
C13 H13C 0.98
C14 H14A 0.98
C14 H14B 0.98
C14 H14C 0.98
C15 H15A 0.98
C15 H15B 0.98
C15 H15C 0.98
Br2 C17 1.9069(19)
O4 C23 1.429(2)
O4 H4 0.830(13)
O5 C26 1.220(2)
O6 C26 1.350(2)
O6 C27 1.472(2)
N2 C26 1.336(2)
N2 C24 1.457(2)
N2 H2 0.88
C16 C21 1.395(2)
C16 C17 1.398(2)
C16 C23 1.547(2)
C17 C18 1.401(3)
C18 C19 1.376(3)
C18 H18 0.95
C19 C20 1.387(3)
C19 H19 0.95
C20 C21 1.391(3)
C20 H20 0.95
C21 H21 0.95
C22 C23 1.524(2)
C22 H22A 0.98
C22 H22B 0.98
C22 H22C 0.98
C23 C24 1.555(2)
C24 C25 1.530(3)
C24 H24 1.0
C25 H25A 0.98
C25 H25B 0.98
C25 H25C 0.98
C27 C30 1.517(2)
C27 C29 1.520(3)
C27 C28 1.528(2)
C28 H28A 0.98
C28 H28B 0.98
C28 H28C 0.98
C29 H29A 0.98
C29 H29B 0.98
C29 H29C 0.98
C30 H30A 0.98
C30 H30B 0.98
C30 H30C 0.98

loop_
_geom_hbond_atom_site_label_D
_geom_hbond_atom_site_label_H
_geom_hbond_atom_site_label_A
_geom_hbond_site_symmetry_A
_geom_hbond_distance_DH
_geom_hbond_distance_HA
_geom_hbond_distance_DA
_geom_hbond_angle_DHA
O1 H1 O5 1_655 0.816(13) 1.905(14) 2.7093(18) 169.(3)
O4 H4 O2 . 0.830(13) 1.934(13) 2.7582(19) 173.(3)

loop_
_geom_torsion_atom_site_label_1
_geom_torsion_atom_site_label_2
_geom_torsion_atom_site_label_3
_geom_torsion_atom_site_label_4
_geom_torsion
C11 N1 C3 C4 -122.1(2)
C11 N1 C3 C2 115.00(19)
O1 C2 C3 N1 50.76(17)
C1 C2 C3 N1 -67.54(18)
C5 C2 C3 N1 169.47(14)
O1 C2 C3 C4 -70.68(18)
C1 C2 C3 C4 171.02(16)
C5 C2 C3 C4 48.0(2)
O1 C2 C5 C6 170.09(16)
C1 C2 C5 C6 -69.4(2)
C3 C2 C5 C6 55.2(2)
O1 C2 C5 C10 -16.3(2)
C1 C2 C5 C10 104.21(19)
C3 C2 C5 C10 -131.23(17)
C10 C5 C6 C7 0.0(3)
C2 C5 C6 C7 173.75(17)
C10 C5 C6 Br1 179.96(14)
C2 C5 C6 Br1 -6.3(3)
C5 C6 C7 C8 -1.5(3)
Br1 C6 C7 C8 178.57(15)
C6 C7 C8 C9 1.6(3)
C7 C8 C9 C10 -0.3(3)
C8 C9 C10 C5 -1.2(3)
C6 C5 C10 C9 1.3(3)
C2 C5 C10 C9 -172.94(18)
C3 N1 C11 O2 9.9(3)
C3 N1 C11 O3 -170.82(16)
C12 O3 C11 O2 4.4(3)
C12 O3 C11 N1 -174.81(17)
C11 O3 C12 C13 -60.7(3)
C11 O3 C12 C14 -179.36(19)
C11 O3 C12 C15 64.3(3)
C21 C16 C17 C18 -0.1(3)
C23 C16 C17 C18 179.43(17)
C21 C16 C17 Br2 178.67(13)
C23 C16 C17 Br2 -1.8(2)
C16 C17 C18 C19 -0.3(3)
Br2 C17 C18 C19 -179.18(15)
C17 C18 C19 C20 0.1(3)
C18 C19 C20 C21 0.5(3)
C19 C20 C21 C16 -1.0(3)
C17 C16 C21 C20 0.7(3)
C23 C16 C21 C20 -178.84(18)
C21 C16 C23 O4 -4.4(2)
C17 C16 C23 O4 176.04(16)
C21 C16 C23 C22 115.78(17)
C17 C16 C23 C22 -63.8(2)
C21 C16 C23 C24 -119.69(17)
C17 C16 C23 C24 60.8(2)
C26 N2 C24 C25 -100.7(2)
C26 N2 C24 C23 135.80(18)
O4 C23 C24 N2 46.03(17)
C22 C23 C24 N2 -71.32(17)
C16 C23 C24 N2 164.00(14)
O4 C23 C24 C25 -75.68(16)
C22 C23 C24 C25 166.96(14)
C16 C23 C24 C25 42.28(19)
C24 N2 C26 O5 -3.8(3)
C24 N2 C26 O6 176.99(16)
C27 O6 C26 O5 2.1(3)
C27 O6 C26 N2 -178.72(15)
C26 O6 C27 C30 177.22(15)
C26 O6 C27 C29 -65.1(2)
C26 O6 C27 C28 59.5(2)
